data_2103857
loop_
_publ_author_name
'Arakcheeva, Alla'
'Chapuis, Gervais'
'Pet\<r\'i\<cek, Vaclav'
'Du\<sek, Michal'
'Sch\"onleber, Andreas'

_publ_section_title
;
 The incommensurate structure of K~3~In(PO~4~)~2~
;
_journal_issue 1
_journal_name_full 'Acta Crystallographica Section B'
_journal_page_first 17
_journal_page_last 27
_journal_paper_doi 10.1107/S0108768102021195
_journal_volume 59
_journal_year 2003
_chemical_formula_sum 'In K3 O8 P2'
_chemical_formula_weight 422.1
_chemical_melting_point 'higher than 1523 K'
_chemical_name_common 'Potassium indium double phosphate'
_chemical_name_systematic ' ?'
_symmetry_cell_setting monoclinic
_cell_angle_alpha 90
_cell_angle_beta 90
_cell_angle_gamma 90.124(5)
_cell_formula_units_Z 8
_cell_length_a 15.6537(5)
_cell_length_b 9.7357(4)
_cell_length_c 11.1975(4)
_cell_measurement_reflns_used 12370
_cell_measurement_temperature 293
_cell_measurement_theta_max 51.83
_cell_measurement_theta_min 3.01
_cell_volume 1706.49(11)
_computing_cell_refinement
; CRYSALIS DATA REDUCTION (KM4 Software, Version 1.164
(release 08.06.00 CrysAlis164))
;
_computing_data_collection
; Oxford Diffraction Ltd, 2001. CrysAlis Software System, Vertion 1.166.
Oxford. England.
;
_computing_data_reduction
; CRYSALIS DATA REDUCTION (KM4 Software, Version 1.164
(release 08.06.00 CrysAlis164))
;
_computing_publication_material '(Jana2000; Petricek and Dusek, 2000)'
_computing_structure_refinement '(Jana2000; Petricek and Dusek, 2000)'
_computing_structure_solution
; Patterson function analysing
(Jana2000; Petricek and Dusek, 2000)
;
_diffrn_ambient_temperature 293
_diffrn_measured_fraction_theta_full 118551
_diffrn_measured_fraction_theta_max 51.83
_diffrn_measurement_device_type KM4
_diffrn_measurement_method 'CCD detector KM4CCD/SAPPHIRE'
_diffrn_radiation_monochromator graphite
_diffrn_radiation_type 'Mo K\a'
_diffrn_radiation_wavelength 0.71073
_diffrn_reflns_av_R_equivalents 0.1000
_diffrn_reflns_av_sigmaI/netI 0.1713
_diffrn_reflns_limit_h_max 34
_diffrn_reflns_limit_h_min -34
_diffrn_reflns_limit_k_max 21
_diffrn_reflns_limit_k_min 0
_diffrn_reflns_limit_l_max 24
_diffrn_reflns_limit_l_min 0
_diffrn_reflns_number 125808
_diffrn_reflns_reduction_process 118551
_diffrn_reflns_theta_max 51.83
_diffrn_reflns_theta_min 3.01
_exptl_absorpt_coefficient_mu 4.622
_exptl_absorpt_correction_T_max 0.924
_exptl_absorpt_correction_T_min 0.832
_exptl_absorpt_correction_type none
_exptl_crystal_colour red
_exptl_crystal_density_diffrn 3.2844(2)
_exptl_crystal_description plate
_exptl_crystal_F_000 1600
_exptl_crystal_size_max 0.2
_exptl_crystal_size_mid 0.19
_exptl_crystal_size_min 0.18
_refine_diff_density_max 4.16
_refine_diff_density_min -3.31
_refine_ls_extinction_method none
_refine_ls_goodness_of_fit_ref 2.03
_refine_ls_number_parameters 364
_refine_ls_number_reflns 11828
_refine_ls_R_factor_all 0.0589
_refine_ls_R_factor_gt 0.0589
_refine_ls_shift/su_max 0.0009
_refine_ls_shift/su_mean 0.0001
_refine_ls_structure_factor_coef F
_refine_ls_weighting_details w=1/(\s^2^(F)+0.0001F^2^)
_refine_ls_weighting_scheme sigma
_refine_ls_wR_factor_gt 0.0593
_refine_ls_wR_factor_ref 0.0593
_reflns_number_gt 11828
_reflns_number_total 41649
_reflns_threshold_expression I>3\s(I)
_cod_data_source_file sn0028.cif
_cod_data_source_block (I)
_cod_depositor_comments
;
The following automatic conversions were performed:
'_exptl_absorpt_correction_type' value 'None' changed to 'none' according
to '/home/saulius/struct/CIF-dictionaries/cif_core.dic' dictionary named
'cif_core.dic' version 2.4.1 from 2010-06-29.

Automatic conversion script
Id: cif_fix_enum 1527 2010-12-29 10:47:43Z saulius 

The following automatic conversions were performed:

'_exptl_absorpt_correction_type' value 'None' changed to 'none'
according to /home/saulius/struct/CIF-dictionaries/cif_core.dic
dictionary named 'cif_core.dic' version 2.4.1 from 2010-06-29.

Automatic conversion script
Id: cif_fix_values 1715 2011-07-08 13:25:40Z adriana 
;
_cod_original_formula_sum 'In1 K3 O8 P2'
_cod_database_code 2103857

loop_
_atom_site_label
_atom_site_fract_x
_atom_site_fract_y
_atom_site_fract_z
_atom_site_U_iso_or_equiv
_atom_site_adp_type
_atom_site_calc_flag
_atom_site_occupancy
_atom_site_type_symbol
In1 0.124307(15) 0.07525(3) 0.63801(2) 0.01340(6) Uani d 1 In
K1 0.5 0.75 0.11385(11) 0.0220(6) Uani d 1 K
K2 0 0.75 0.12291(11) 0.0174(5) Uani d 1 K
K3 0.25206(7) 0.79319(10) 0.12190(9) 0.0217(3) Uani d 1 K
K4a 0.58340(9) 0.09850(14) 0.61346(10) 0.0318(3) Uani d 1 K
K4b 0.67419(13) 0.09868(18) 0.59005(15) 0.0318(3) Uani d 1 K
P1a 0.15201(5) -0.06926(9) 0.85523(7) 0.01219(19) Uani d 1 P
O11a 0.14011(17) 0.0875(3) 0.8373(2) 0.0184(6) Uani d 1 O
O12a 0.13384(18) -0.1288(3) 0.7297(2) 0.0198(7) Uani d 1 O
O13a 0.24329(17) -0.1026(3) 0.8923(2) 0.0235(8) Uani d 1 O
O14a 0.09284(18) -0.1272(3) 0.9487(2) 0.0249(8) Uani d 1 O
P2a 0.10058(8) -0.07634(14) 0.37002(11) 0.01139(19) Uani d 1 P
O21a 0.1155(2) -0.2119(3) 0.4383(3) 0.0212(8) Uani d 1 O
O22a 0.0143(2) -0.0827(4) 0.3041(3) 0.0222(8) Uani d 1 O
O23a 0.1705(2) -0.0500(4) 0.2800(3) 0.0245(8) Uani d 1 O
O24a 0.0974(2) 0.0401(3) 0.4626(3) 0.0205(7) Uani d 1 O
P2b 0.09589(9) -0.09306(15) 0.36682(11) 0.0114(2) Uani d 1 P
O21b 0.1104(2) -0.2335(3) 0.4274(3) 0.0212(8) Uani d 1 O
O22b -0.0006(2) -0.0624(4) 0.3607(3) 0.0222(8) Uani d 1 O
O23b 0.1319(2) -0.0908(4) 0.2418(3) 0.0245(8) Uani d 1 O
O24b 0.1394(2) 0.0168(3) 0.4446(3) 0.0205(7) Uani d 1 O
P2c 0.09799(14) -0.0761(2) 0.36988(16) 0.01139(18) Uani d 1 P
O21c 0.0991(3) -0.2306(3) 0.3388(3) 0.0212(7) Uani d 1 O
O22c 0.0121(2) -0.0130(4) 0.3316(4) 0.0222(7) Uani d 1 O
O23c 0.1694(2) 0.0000(4) 0.3078(3) 0.0245(8) Uani d 1 O
O24c 0.1069(3) -0.0634(4) 0.5061(3) 0.0205(7) Uani d 1 O

loop_
_atom_site_aniso_label
_atom_site_aniso_U_11
_atom_site_aniso_U_22
_atom_site_aniso_U_33
_atom_site_aniso_U_12
_atom_site_aniso_U_13
_atom_site_aniso_U_23
_atom_site_aniso_type_symbol
In1 0.01291(9) 0.01279(13) 0.01451(9) 0.00144(9) -0.00224(7) -0.00025(8) In
K1 0.0182(11) 0.0198(11) 0.0279(9) -0.0026(9) 0 0 K
K2 0.0176(5) 0.0189(11) 0.0158(6) -0.0010(8) 0 0 K
K3 0.0207(5) 0.0220(7) 0.0223(6) -0.0009(4) 0.0019(4) 0.0021(5) K
K4a 0.0434(6) 0.0237(5) 0.0282(4) 0.0010(4) -0.0030(4) 0.0030(3) K
K4b 0.0434(6) 0.0237(5) 0.0282(4) 0.0010(4) -0.0030(4) 0.0030(3) K
P1a 0.0104(3) 0.0122(4) 0.0140(3) 0.0005(3) -0.0006(2) 0.0007(3) P
O11a 0.0233(11) 0.0127(11) 0.0192(9) 0.0009(10) -0.0042(8) 0.0000(8) O
O12a 0.0271(14) 0.0152(11) 0.0171(9) 0.0011(10) -0.0045(9) -0.0019(8) O
O13a 0.0149(11) 0.0332(17) 0.0225(12) 0.0033(12) -0.0022(9) 0.0107(11) O
O14a 0.0219(13) 0.0271(16) 0.0256(12) -0.0060(12) 0.0074(10) 0.0055(11) O
P2a 0.0112(3) 0.0102(4) 0.0127(3) 0.0004(3) -0.0016(3) -0.0003(2) P
O21a 0.0292(14) 0.0140(12) 0.0204(12) 0.0024(10) -0.0016(10) 0.0038(8) O
O22a 0.0156(11) 0.0256(14) 0.0254(14) -0.0015(10) -0.0077(10) 0.0013(9) O
O23a 0.0202(13) 0.0292(15) 0.0240(15) -0.0033(11) 0.0068(11) 0.0005(10) O
O24a 0.0249(13) 0.0171(13) 0.0196(12) 0.0011(10) -0.0026(10) -0.0051(8) O
P2b 0.0103(3) 0.0101(4) 0.0138(3) 0.0001(3) -0.0004(2) 0.0000(2) P
O21b 0.0272(14) 0.0135(12) 0.0230(13) 0.0004(10) -0.0038(10) 0.0041(9) O
O22b 0.0118(12) 0.0255(14) 0.0293(14) 0.0026(10) -0.0003(9) 0.0023(10) O
O23b 0.0254(14) 0.0303(15) 0.0177(15) -0.0013(11) 0.0060(10) -0.0004(10) O
O24b 0.0208(13) 0.0174(13) 0.0234(13) -0.0026(10) -0.0046(9) -0.0036(9) O
P2c 0.0113(3) 0.0114(4) 0.0115(3) 0.0013(3) -0.0011(2) -0.0013(3) P
O21c 0.0295(14) 0.0128(11) 0.0213(11) 0.0005(11) -0.0009(10) -0.0031(9) O
O22c 0.0153(11) 0.0231(14) 0.0282(13) 0.0052(10) -0.0053(10) 0.0004(10) O
O23c 0.0194(13) 0.0279(15) 0.0261(13) -0.0058(12) 0.0039(10) 0.0030(11) O
O24c 0.0250(13) 0.0227(13) 0.0138(10) 0.0022(11) -0.0027(9) -0.0017(9) O

loop_
_atom_type_symbol
_atom_type_scat_dispersion_real
_atom_type_scat_dispersion_imag
_atom_type_scat_source
In -0.728 1.310 'International Tables Vol C Tables  4.2.6.8 and 6.1.1.1'
K 0.201 0.249 'International Tables Vol C Tables  4.2.6.8 and 6.1.1.1'
P 0.102 0.094 'International Tables Vol C Tables  4.2.6.8 and 6.1.1.1'
O 0.011 0.006 'International Tables Vol C Tables  4.2.6.8 and 6.1.1.1'

loop_
_geom_angle_atom_site_label_1
_geom_angle_atom_site_label_2
_geom_angle_atom_site_label_3
_geom_angle_site_symmetry_1
_geom_angle_site_symmetry_3
_geom_angle_publ_flag
O11a In1 O12a . . yes
O11a In1 O13a . 7_556 yes
O11a In1 O21a . 4_556 yes
O11a In1 O22a . 3_556 yes
O11a In1 O24a . . yes
O11a In1 O21b . 4_556 yes
O11a In1 O22b . 3_556 yes
O11a In1 O24b . . yes
O11a In1 O21c . 4_556 yes
O11a In1 O22c . 3_556 yes
O11a In1 O24c . . yes
O12a In1 O13a . 7_556 yes
O12a In1 O21a . 4_556 yes
O12a In1 O22a . 3_556 yes
O12a In1 O24a . . yes
O12a In1 O21b . 4_556 yes
O12a In1 O22b . 3_556 yes
O12a In1 O24b . . yes
O12a In1 O21c . 4_556 yes
O12a In1 O22c . 3_556 yes
O12a In1 O24c . . yes
O13a In1 O21a 7_556 4_556 yes
O13a In1 O22a 7_556 3_556 yes
O13a In1 O24a 7_556 . yes
O13a In1 O21b 7_556 4_556 yes
O13a In1 O22b 7_556 3_556 yes
O13a In1 O24b 7_556 . yes
O13a In1 O21c 7_556 4_556 yes
O13a In1 O22c 7_556 3_556 yes
O13a In1 O24c 7_556 . yes
O21a In1 O22a 4_556 3_556 yes
O21a In1 O24a 4_556 . yes
O21a In1 O22b 4_556 3_556 yes
O21a In1 O24b 4_556 . yes
O21a In1 O22c 4_556 3_556 yes
O21a In1 O24c 4_556 . yes
O22a In1 O24a 3_556 . yes
O22a In1 O21b 3_556 4_556 yes
O22a In1 O24b 3_556 . yes
O22a In1 O21c 3_556 4_556 yes
O22a In1 O24c 3_556 . yes
O24a In1 O21b . 4_556 yes
O24a In1 O22b . 3_556 yes
O24a In1 O21c . 4_556 yes
O24a In1 O22c . 3_556 yes
O21b In1 O24c 4_556 . yes
O22b In1 O24b 3_556 . yes
O21c In1 O22c 4_556 3_556 yes
O11a P1a O12a . . yes
O11a P1a O13a . . yes
O11a P1a O14a . . yes
O12a P1a O13a . . yes
O12a P1a O14a . . yes
O13a P1a O14a . . yes
O21a P2a O22a . . yes
O21a P2a O23a . . yes
O21a P2a O24a . . yes
O22a P2a O23a . . yes
O22a P2a O24a . . yes
O23a P2a O24a . . yes
O21b P2b O22b . . yes
O21b P2b O23b . . yes
O21b P2b O24b . . yes
O22b P2b O23b . . yes
O22b P2b O24b . . yes
O23b P2b O24b . . yes
O21c P2c O22c . . yes
O21c P2c O23c . . yes
O21c P2c O24c . . yes
O22c P2c O23c . . yes
O22c P2c O24c . . yes
O23c P2c O24c . . yes
P1a In1 P1a . 7_556 yes
P1a In1 P2a . . yes
P1a In1 P2a . 3_556 yes
P1a In1 P2a . 4_556 yes
P1a In1 P2b . . yes
P1a In1 P2b . 3_556 yes
P1a In1 P2b . 4_556 yes
P1a In1 P2c . . yes
P1a In1 P2c . 3_556 yes
P1a In1 P2c . 4_556 yes
P1a In1 P1a 7_556 . yes
P1a In1 P2a 7_556 . yes
P1a In1 P2a 7_556 3_556 yes
P1a In1 P2a 7_556 4_556 yes
P1a In1 P2b 7_556 . yes
P1a In1 P2b 7_556 3_556 yes
P1a In1 P2b 7_556 4_556 yes
P1a In1 P2c 7_556 . yes
P1a In1 P2c 7_556 3_556 yes
P1a In1 P2c 7_556 4_556 yes
P2a In1 P2a . 3_556 yes
P2a In1 P2a . 4_556 yes
P2a In1 P2b . 3_556 yes
P2a In1 P2b . 4_556 yes
P2a In1 P2c . 3_556 yes
P2a In1 P2c . 4_556 yes
P2a In1 P2a 3_556 . yes
P2a In1 P2a 3_556 4_556 yes
P2a In1 P2b 3_556 . yes
P2a In1 P2b 3_556 4_556 yes
P2a In1 P2c 3_556 . yes
P2a In1 P2c 3_556 4_556 yes
P2a In1 P2a 4_556 . yes
P2a In1 P2a 4_556 3_556 yes
P2a In1 P2b 4_556 . yes
P2a In1 P2b 4_556 3_556 yes
P2a In1 P2c 4_556 . yes
P2a In1 P2c 4_556 3_556 yes
P2b In1 P2b . 3_556 yes
P2b In1 P2b 3_556 . yes
P2b In1 P2c 4_556 . yes
P2c In1 P2c 3_556 4_556 yes
P2c In1 P2c 4_556 3_556 yes
P1a K1 P1a 5_564 6_554 yes
P1a K1 P2a 5_564 5_564 yes
P1a K1 P2a 5_564 7_565 yes
P1a K1 P2a 5_564 6_554 yes
P1a K1 P2a 5_564 8_555 yes
P1a K1 P2b 5_564 5_564 yes
P1a K1 P2b 5_564 7_565 yes
P1a K1 P2b 5_564 6_554 yes
P1a K1 P2b 5_564 8_555 yes
P1a K1 P2c 5_564 5_564 yes
P1a K1 P2c 5_564 7_565 yes
P1a K1 P2c 5_564 6_554 yes
P1a K1 P2c 5_564 8_555 yes
P1a K1 P1a 6_554 5_564 yes
P1a K1 P2a 6_554 5_564 yes
P1a K1 P2a 6_554 7_565 yes
P1a K1 P2a 6_554 6_554 yes
P1a K1 P2a 6_554 8_555 yes
P1a K1 P2b 6_554 5_564 yes
P1a K1 P2b 6_554 7_565 yes
P1a K1 P2b 6_554 6_554 yes
P1a K1 P2b 6_554 8_555 yes
P1a K1 P2c 6_554 5_564 yes
P1a K1 P2c 6_554 7_565 yes
P1a K1 P2c 6_554 6_554 yes
P1a K1 P2c 6_554 8_555 yes
P2a K1 P2a 5_564 7_565 yes
P2a K1 P2a 5_564 6_554 yes
P2a K1 P2a 5_564 8_555 yes
P2a K1 P2b 5_564 7_565 yes
P2a K1 P2b 5_564 6_554 yes
P2a K1 P2b 5_564 8_555 yes
P2a K1 P2c 5_564 7_565 yes
P2a K1 P2c 5_564 6_554 yes
P2a K1 P2c 5_564 8_555 yes
P2a K1 P2a 7_565 5_564 yes
P2a K1 P2a 7_565 6_554 yes
P2a K1 P2a 7_565 8_555 yes
P2a K1 P2b 7_565 5_564 yes
P2a K1 P2b 7_565 6_554 yes
P2a K1 P2b 7_565 8_555 yes
P2a K1 P2c 7_565 5_564 yes
P2a K1 P2c 7_565 6_554 yes
P2a K1 P2a 6_554 5_564 yes
P2a K1 P2a 6_554 7_565 yes
P2a K1 P2a 6_554 8_555 yes
P2a K1 P2b 6_554 5_564 yes
P2a K1 P2b 6_554 7_565 yes
P2a K1 P2b 6_554 8_555 yes
P2a K1 P2c 6_554 5_564 yes
P2a K1 P2c 6_554 7_565 yes
P2a K1 P2c 6_554 8_555 yes
P2a K1 P2a 8_555 5_564 yes
P2a K1 P2a 8_555 7_565 yes
P2a K1 P2a 8_555 6_554 yes
P2a K1 P2b 8_555 5_564 yes
P2a K1 P2b 8_555 7_565 yes
P2a K1 P2b 8_555 6_554 yes
P2a K1 P2c 8_555 5_564 yes
P2a K1 P2c 8_555 6_554 yes
P2b K1 P2b 5_564 7_565 yes
P2b K1 P2c 5_564 8_555 yes
P2b K1 P2b 7_565 5_564 yes
P2b K1 P2c 7_565 8_555 yes
P2b K1 P2b 6_554 8_555 yes
P2b K1 P2c 6_554 7_565 yes
P2b K1 P2b 8_555 6_554 yes
P2b K1 P2c 8_555 7_565 yes
P2c K1 P2c 5_564 6_554 yes
P2c K1 P2c 6_554 5_564 yes
P1a K2 P1a 1_564 3_566 yes
P1a K2 P1a 1_564 2_554 yes
P1a K2 P1a 1_564 4_556 yes
P1a K2 P2a 1_564 1_565 yes
P1a K2 P2a 1_564 2_555 yes
P1a K2 P2b 1_564 1_565 yes
P1a K2 P2b 1_564 2_555 yes
P1a K2 P2c 1_564 1_565 yes
P1a K2 P2c 1_564 2_555 yes
P1a K2 P1a 3_566 1_564 yes
P1a K2 P1a 3_566 2_554 yes
P1a K2 P1a 3_566 4_556 yes
P1a K2 P2a 3_566 1_565 yes
P1a K2 P2a 3_566 2_555 yes
P1a K2 P2b 3_566 1_565 yes
P1a K2 P2b 3_566 2_555 yes
P1a K2 P2c 3_566 1_565 yes
P1a K2 P2c 3_566 2_555 yes
P1a K2 P1a 2_554 1_564 yes
P1a K2 P1a 2_554 3_566 yes
P1a K2 P1a 2_554 4_556 yes
P1a K2 P2a 2_554 1_565 yes
P1a K2 P2a 2_554 2_555 yes
P1a K2 P2b 2_554 1_565 yes
P1a K2 P2b 2_554 2_555 yes
P1a K2 P2c 2_554 1_565 yes
P1a K2 P2c 2_554 2_555 yes
P1a K2 P1a 4_556 1_564 yes
P1a K2 P1a 4_556 3_566 yes
P1a K2 P1a 4_556 2_554 yes
P1a K2 P2a 4_556 1_565 yes
P1a K2 P2a 4_556 2_555 yes
P1a K2 P2b 4_556 1_565 yes
P1a K2 P2b 4_556 2_555 yes
P1a K2 P2c 4_556 1_565 yes
P1a K2 P2c 4_556 2_555 yes
P2a K2 P2a 1_565 2_555 yes
P2a K2 P2b 1_565 2_555 yes
P2a K2 P2c 1_565 2_555 yes
P2a K2 P2a 2_555 1_565 yes
P2a K2 P2b 2_555 1_565 yes
P2c K2 P2c 1_565 2_555 yes
P2c K2 P2c 2_555 1_565 yes
P1a K3 P1a 1_564 6_554 yes
P1a K3 P1a 1_564 4_556 yes
P1a K3 P2a 1_564 1_565 yes
P1a K3 P2a 1_564 7_565 yes
P1a K3 P2a 1_564 6_554 yes
P1a K3 P2b 1_564 1_565 yes
P1a K3 P2b 1_564 7_565 yes
P1a K3 P2b 1_564 6_554 yes
P1a K3 P2c 1_564 1_565 yes
P1a K3 P2c 1_564 7_565 yes
P1a K3 P2c 1_564 6_554 yes
P1a K3 P1a 6_554 1_564 yes
P1a K3 P1a 6_554 4_556 yes
P1a K3 P2a 6_554 1_565 yes
P1a K3 P2a 6_554 7_565 yes
P1a K3 P2a 6_554 6_554 yes
P1a K3 P2b 6_554 1_565 yes
P1a K3 P2b 6_554 7_565 yes
P1a K3 P2b 6_554 6_554 yes
P1a K3 P2c 6_554 1_565 yes
P1a K3 P2c 6_554 7_565 yes
P1a K3 P2c 6_554 6_554 yes
P1a K3 P1a 4_556 1_564 yes
P1a K3 P1a 4_556 6_554 yes
P1a K3 P2a 4_556 1_565 yes
P1a K3 P2a 4_556 7_565 yes
P1a K3 P2a 4_556 6_554 yes
P1a K3 P2b 4_556 1_565 yes
P1a K3 P2b 4_556 7_565 yes
P1a K3 P2b 4_556 6_554 yes
P1a K3 P2c 4_556 1_565 yes
P1a K3 P2c 4_556 7_565 yes
P1a K3 P2c 4_556 6_554 yes
P2a K3 P2a 1_565 7_565 yes
P2a K3 P2a 1_565 6_554 yes
P2a K3 P2b 1_565 7_565 yes
P2a K3 P2c 1_565 6_554 yes
P2a K3 P2a 7_565 1_565 yes
P2a K3 P2a 7_565 6_554 yes
P2a K3 P2b 7_565 1_565 yes
P2a K3 P2b 7_565 6_554 yes
P2a K3 P2c 7_565 6_554 yes
P2b K3 P2b 1_565 6_554 yes
P2b K3 P2c 1_565 7_565 yes
P2b K3 P2c 7_565 1_565 yes
P2b K3 P2b 6_554 1_565 yes
P2b K3 P2c 6_554 7_565 yes
P2c K3 P2c 1_565 7_565 yes
P2c K3 P2c 7_565 1_565 yes
P1a K4a P1a 5_554 7_556 yes
P1a K4a P1a 5_554 8_556 yes
P1a K4a P2a 5_554 5_555 yes
P1a K4a P2b 5_554 5_555 yes
P1a K4a P2c 5_554 5_555 yes
P1a K4a P1a 7_556 5_554 yes
P1a K4a P1a 7_556 8_556 yes
P1a K4a P2a 7_556 5_555 yes
P1a K4a P2b 7_556 5_555 yes
P1a K4a P2c 7_556 5_555 yes
P1a K4a P1a 8_556 5_554 yes
P1a K4a P1a 8_556 7_556 yes
P1a K4a P2a 8_556 5_555 yes
P1a K4a P2b 8_556 5_555 yes
P1a K4a P2c 8_556 5_555 yes
P1a K4b P1a 5_554 8_556 yes
P1a K4b P2a 5_554 3_656 yes
P1a K4b P2b 5_554 5_555 yes
P1a K4b P2c 5_554 3_656 yes
P1a K4b P1a 8_556 5_554 yes
P1a K4b P2a 8_556 3_656 yes
P1a K4b P2b 8_556 5_555 yes
P1a K4b P2c 8_556 3_656 yes
P2a K4b P2b 3_656 5_555 yes
P2b K4b P2c 5_555 3_656 yes

loop_
_geom_bond_atom_site_label_1
_geom_bond_atom_site_label_2
_geom_bond_site_symmetry_2
_geom_bond_publ_flag
In1 O11a . yes
In1 O12a . yes
In1 O13a 7_556 yes
In1 O21a 4_556 yes
In1 O22a 3_556 yes
In1 O24a . yes
In1 O21b 4_556 yes
In1 O22b 3_556 yes
In1 O24b . yes
In1 O21c 4_556 yes
In1 O22c 3_556 yes
In1 O24c . yes
P1a O11a . yes
P1a O12a . yes
P1a O13a . yes
P1a O14a . yes
P2a O21a . yes
P2a O22a . yes
P2a O23a . yes
P2a O24a . yes
P2b O21b . yes
P2b O22b . yes
P2b O23b . yes
P2b O24b . yes
P2c O21c . yes
P2c O22c . yes
P2c O23c . yes
P2c O24c . yes
In1 P1a . yes
In1 P1a 7_556 yes
In1 P2a . yes
In1 P2a 3_556 yes
In1 P2a 4_556 yes
In1 P2b . yes
In1 P2b 3_556 yes
In1 P2b 4_556 yes
In1 P2c . yes
In1 P2c 3_556 yes
In1 P2c 4_556 yes
K1 P1a 5_564 yes
K1 P1a 6_554 yes
K1 P2a 5_564 yes
K1 P2a 7_565 yes
K1 P2a 6_554 yes
K1 P2a 8_555 yes
K1 P2b 5_564 yes
K1 P2b 7_565 yes
K1 P2b 6_554 yes
K1 P2b 8_555 yes
K1 P2c 5_564 yes
K1 P2c 7_565 yes
K1 P2c 6_554 yes
K1 P2c 8_555 yes
K2 P1a 1_564 yes
K2 P1a 3_566 yes
K2 P1a 2_554 yes
K2 P1a 4_556 yes
K2 P2a 1_565 yes
K2 P2a 2_555 yes
K2 P2b 1_565 yes
K2 P2b 2_555 yes
K2 P2c 1_565 yes
K2 P2c 2_555 yes
K3 P1a 1_564 yes
K3 P1a 6_554 yes
K3 P1a 4_556 yes
K3 P2a 1_565 yes
K3 P2a 7_565 yes
K3 P2b 1_565 yes
K3 P2b 7_565 yes
K3 P2b 6_554 yes
K3 P2c 1_565 yes
K3 P2c 7_565 yes
K4a P1a 5_554 yes
K4a P1a 7_556 yes
K4a P1a 8_556 yes
K4a P2a 5_555 yes
K4a P2b 5_555 yes
K4a P2c 5_555 yes
K4b P1a 5_554 yes
K4b P1a 8_556 yes
K4b P2a 3_656 yes
K4b P2b 5_555 yes
K4b P2c 3_656 yes
